data_4003007
loop_
_publ_author_name
'M\;aczka, Miros\/law'
'Ptak, Maciej'
'G\;agor, Anna'
'Stefa\'nska, Dagmara'
'Sieradzki, Adam'

_publ_section_title
;
 Layered Lead Iodide of [Methylhydrazinium]2PbI4 with a Reduced Band Gap:
 Thermochromic Luminescence and Switchable Dielectric Properties Triggered
 by Structural Phase Transitions
;
_journal_issue 20
_journal_name_full 'Chemistry of Materials'
_journal_page_first 8563
_journal_paper_doi 10.1021/acs.chemmater.9b03775
_journal_volume 31
_journal_year 2019
_chemical_formula_sum 'C2 H14 I4 N4 Pb'
_chemical_formula_weight 808.96
_space_group_crystal_system triclinic
_space_group_IT_number 2
_space_group_name_Hall '-P 1'
_space_group_name_H-M_alt 'P -1'
_symmetry_space_group_name_Hall '-P 1'
_symmetry_space_group_name_H-M 'P -1'
_atom_sites_solution_hydrogens mixed
_audit_creation_method SHELXL-2018/3
_cell_angle_alpha 89.996(4)
_cell_angle_beta 90.032(5)
_cell_angle_gamma 90.004(5)
_cell_formula_units_Z 12
_cell_length_a 18.4660(7)
_cell_length_b 19.0768(11)
_cell_length_c 12.6380(10)
_cell_measurement_reflns_used 4156
_cell_measurement_temperature 99.98(13)
_cell_measurement_theta_max 29.2960
_cell_measurement_theta_min 3.2540
_cell_volume 4452.0(5)
_computing_cell_refinement 'CrysAlisPro 1.171.38.43 (Rigaku OD, 2015)'
_computing_data_collection 'CrysAlisPro 1.171.38.43 (Rigaku OD, 2015)'
_computing_data_reduction 'CrysAlisPro 1.171.38.43 (Rigaku OD, 2015)'
_computing_structure_refinement 'SHELXL-2018/3 (Sheldrick, 2018)'
_computing_structure_solution 'SHELXT 2014/5 (Sheldrick, 2014)'
_diffrn_ambient_environment N~2~
_diffrn_ambient_temperature 99.98(13)
_diffrn_detector 'CCD plate'
_diffrn_detector_area_resol_mean 10.6249
_diffrn_detector_type Atlas
_diffrn_measured_fraction_theta_full 0.892
_diffrn_measured_fraction_theta_max 0.892
_diffrn_measurement_device 'four-circle diffractometer'
_diffrn_measurement_device_type 'Xcalibur, Atlas'
_diffrn_radiation_monochromator graphite
_diffrn_radiation_probe x-ray
_diffrn_radiation_type 'Mo K\a'
_diffrn_radiation_wavelength 0.71073
_diffrn_reflns_av_R_equivalents 0.0682
_diffrn_reflns_av_unetI/netI 0.1081
_diffrn_reflns_Laue_measured_fraction_full 0.892
_diffrn_reflns_Laue_measured_fraction_max 0.892
_diffrn_reflns_limit_h_max 21
_diffrn_reflns_limit_h_min -22
_diffrn_reflns_limit_k_max 23
_diffrn_reflns_limit_k_min -22
_diffrn_reflns_limit_l_max 15
_diffrn_reflns_limit_l_min -14
_diffrn_reflns_number 27845
_diffrn_reflns_point_group_measured_fraction_full 0.892
_diffrn_reflns_point_group_measured_fraction_max 0.892
_diffrn_reflns_theta_full 25.681
_diffrn_reflns_theta_max 25.681
_diffrn_reflns_theta_min 2.403
_diffrn_source 'fine-focus sealed X-ray tube'
_diffrn_source_type 'Enhance (Mo) X-ray Source'
_exptl_absorpt_coefficient_mu 19.498
_exptl_absorpt_correction_T_max 0.75186
_exptl_absorpt_correction_T_min 0.74388
_exptl_absorpt_correction_type multi-scan
_exptl_absorpt_process_details
;
CrysAlisPro 1.171.38.43 (Rigaku Oxford Diffraction, 2015)
Empirical absorption correction using spherical harmonics,
 implemented in SCALE3 ABSPACK scaling algorithm.
;
_exptl_crystal_colour orange
_exptl_crystal_density_diffrn 3.621
_exptl_crystal_description plate
_exptl_crystal_F_000 4176
_exptl_crystal_size_max 0.293
_exptl_crystal_size_mid 0.129
_exptl_crystal_size_min 0.052
_refine_diff_density_max 3.311
_refine_diff_density_min -3.975
_refine_diff_density_rms 0.589
_refine_ls_extinction_method none
_refine_ls_goodness_of_fit_ref 0.983
_refine_ls_hydrogen_treatment constr
_refine_ls_matrix_type full
_refine_ls_number_parameters 439
_refine_ls_number_reflns 15114
_refine_ls_number_restraints 0
_refine_ls_restrained_S_all 0.983
_refine_ls_R_factor_all 0.1249
_refine_ls_R_factor_gt 0.0679
_refine_ls_shift/su_max 0.001
_refine_ls_shift/su_mean 0.000
_refine_ls_structure_factor_coef Fsqd
_refine_ls_weighting_details 'w=1/[\s^2^(Fo^2^)+(0.0775P)^2^] where P=(Fo^2^+2Fc^2^)/3'
_refine_ls_weighting_scheme calc
_refine_ls_wR_factor_gt 0.1649
_refine_ls_wR_factor_ref 0.2072
_reflns_Friedel_coverage 0.000
_reflns_number_gt 8403
_reflns_number_total 15114
_reflns_threshold_expression 'I > 2\s(I)'
_cod_data_source_file cm9b03775_si_004.cif
_cod_data_source_block Phase_IV
_cod_original_cell_volume 4452.0(4)
_cod_database_code 4003007
_shelx_shelxl_version_number 2018/3
_shelx_space_group_comment
;
The symmetry employed for this shelxl refinement is uniquely defined
by the following loop, which should always be used as a source of
symmetry information in preference to the above space-group names.
They are only intended as comments.
;
_oxdiff_exptl_absorpt_empirical_full_min 0.539
_oxdiff_exptl_absorpt_empirical_full_max 7.357
_oxdiff_exptl_absorpt_empirical_details
;
Empirical correction (ABSPACK) includes:
- Absorption correction using spherical harmonics
- Frame scaling
;

loop_
_space_group_symop_operation_xyz
'x, y, z'
'-x, -y, -z'

loop_
_atom_site_label
_atom_site_type_symbol
_atom_site_fract_x
_atom_site_fract_y
_atom_site_fract_z
_atom_site_U_iso_or_equiv
_atom_site_adp_type
_atom_site_occupancy
_atom_site_site_symmetry_order
_atom_site_calc_flag
_atom_site_refinement_flags_posn
_atom_site_refinement_flags_adp
Pb1 Pb 0.25006(5) 0.74997(4) 0.94785(7) 0.0120(2) Uani 1 1 d . .
Pb2 Pb 0.24710(5) 1.08124(4) 0.96361(7) 0.0132(2) Uani 1 1 d . .
Pb3 Pb 0.25279(5) 0.41898(4) 0.96372(7) 0.0124(2) Uani 1 1 d . .
Pb4 Pb 0.24999(5) 0.74994(4) 0.44791(7) 0.0126(2) Uani 1 1 d . .
Pb5 Pb 0.24710(5) 0.41891(4) 0.46379(7) 0.0131(2) Uani 1 1 d . .
Pb6 Pb 0.25289(5) 1.08113(4) 0.46381(7) 0.0127(2) Uani 1 1 d . .
I1 I 0.24974(8) 1.24999(7) 0.43359(11) 0.0137(3) Uani 1 1 d . .
I2 I 0.24987(9) 1.24996(7) 0.93354(11) 0.0145(3) Uani 1 1 d . .
I3 I 0.25581(9) 0.58383(7) 0.93854(12) 0.0172(4) Uani 1 1 d . .
I4 I 0.07766(8) 0.75102(7) 0.43458(11) 0.0160(4) Uani 1 1 d . .
I5 I 0.24420(9) 0.91610(7) 0.93845(12) 0.0168(4) Uani 1 1 d . .
I6 I 0.24408(9) 0.58380(7) 0.43832(12) 0.0181(4) Uani 1 1 d . .
I7 I 0.42240(8) 0.74888(8) 0.43457(11) 0.0168(4) Uani 1 1 d . .
I8 I 0.25581(9) 0.91630(7) 0.43848(12) 0.0176(4) Uani 1 1 d . .
I9 I 0.42153(9) 0.42888(8) 0.43298(12) 0.0183(4) Uani 1 1 d . .
I10 I 0.08011(9) 1.08857(8) 0.98747(12) 0.0186(4) Uani 1 1 d . .
I11 I 0.07824(9) 1.07110(8) 0.43254(12) 0.0185(4) Uani 1 1 d . .
I12 I 0.41978(9) 0.41164(8) 0.98741(12) 0.0183(4) Uani 1 1 d . .
I13 I 0.42229(8) 0.75106(8) 0.93469(11) 0.0162(4) Uani 1 1 d . .
I14 I 0.07750(8) 0.74892(8) 0.93468(11) 0.0159(4) Uani 1 1 d . .
I15 I 0.27512(9) 1.07875(8) 1.20889(11) 0.0217(4) Uani 1 1 d . .
I16 I 0.42149(9) 1.07103(8) 0.93279(12) 0.0183(4) Uani 1 1 d . .
I17 I 0.22511(9) 0.42146(8) 1.20879(11) 0.0206(4) Uani 1 1 d . .
I18 I 0.27467(10) 0.42142(8) 0.70855(11) 0.0224(4) Uani 1 1 d . .
I19 I 0.07831(9) 0.42895(8) 0.93305(12) 0.0185(4) Uani 1 1 d . .
I20 I 0.08021(9) 0.41157(8) 0.48758(12) 0.0188(4) Uani 1 1 d . .
I21 I 0.41998(9) 1.08844(8) 0.48751(12) 0.0179(4) Uani 1 1 d . .
I22 I 0.22516(9) 1.07891(8) 0.70870(11) 0.0216(4) Uani 1 1 d . .
I23 I 0.25014(10) 0.75008(9) 0.69780(12) 0.0278(4) Uani 1 1 d . .
I24 I 0.25002(10) 0.74993(9) 0.19793(12) 0.0272(4) Uani 1 1 d . .
C1 C 0.6072(13) 0.4131(12) 0.8111(17) 0.020(5) Uiso 1 1 d . .
H1 H 0.595095 0.371010 0.848820 0.029 Uiso 1 1 calc R U
H2 H 0.588757 0.452957 0.848807 0.029 Uiso 1 1 calc R U
H3 H 0.658819 0.416836 0.804896 0.029 Uiso 1 1 calc R U
N1 N 0.4254(9) 0.9122(9) 0.7950(13) 0.010(4) Uiso 1 1 d . .
H1A H 0.411303 0.949898 0.830985 0.012 Uiso 1 1 calc R U
H1B H 0.409443 0.874789 0.830030 0.012 Uiso 1 1 calc R U
C2 C 0.6181(13) 1.1007(13) 0.8458(18) 0.023(6) Uiso 1 1 d . .
H4 H 0.607464 1.056523 0.878890 0.034 Uiso 1 1 calc R U
H5 H 0.614753 1.137475 0.897378 0.034 Uiso 1 1 calc R U
H6 H 0.666174 1.099483 0.817097 0.034 Uiso 1 1 calc R U
N2 N 0.5744(10) 0.4107(10) 0.7040(14) 0.017(4) Uiso 1 1 d . .
H2A H 0.589608 0.447845 0.667645 0.020 Uiso 1 1 calc R U
H2B H 0.590495 0.372620 0.670876 0.020 Uiso 1 1 calc R U
N3 N -0.0763(10) 1.0902(10) 0.7043(15) 0.021(5) Uiso 1 1 d . .
H7 H -0.091917 1.052742 0.668920 0.026 Uiso 1 1 calc R U
H8 H -0.092872 1.128019 0.670854 0.026 Uiso 1 1 calc R U
N4 N 0.0435(11) 0.2553(10) 0.8376(15) 0.021(5) Uiso 1 1 d . .
H9 H 0.065498 0.296243 0.849721 0.025 Uiso 1 1 d R U
H10 H 0.001413 0.263295 0.804683 0.025 Uiso 1 1 d R U
N5 N 0.5884(10) 0.7865(9) 0.7288(14) 0.018(4) Uiso 1 1 d . .
H11 H 0.560932 0.820438 0.755635 0.022 Uiso 1 1 calc R U
H12 H 0.623480 0.806379 0.690963 0.022 Uiso 1 1 calc R U
C3 C 0.3903(14) 0.9136(13) 0.6932(19) 0.026(6) Uiso 1 1 d . .
H13 H 0.399444 0.870318 0.656815 0.039 Uiso 1 1 calc R U
H14 H 0.408991 0.951920 0.652315 0.039 Uiso 1 1 calc R U
H15 H 0.339087 0.919421 0.702746 0.039 Uiso 1 1 calc R U
N6 N 0.0882(10) 0.2132(9) 0.7715(14) 0.016(4) Uiso 1 1 d . .
H16 H 0.061961 0.177814 0.746339 0.019 Uiso 1 1 calc R U
H17 H 0.123714 0.195123 0.810447 0.019 Uiso 1 1 calc R U
N7 N 0.5657(10) 1.1137(9) 0.7602(14) 0.018(4) Uiso 1 1 d . .
H18 H 0.581140 1.149436 0.721038 0.022 Uiso 1 1 calc R U
H19 H 0.523313 1.125718 0.788334 0.022 Uiso 1 1 calc R U
N8 N 0.4973(10) 0.4098(9) 0.7023(14) 0.016(4) Uiso 1 1 d . .
H20 H 0.481491 0.451011 0.717672 0.019 Uiso 1 1 d R U
H21 H 0.482175 0.398137 0.640354 0.019 Uiso 1 1 d R U
N9 N 0.0038(10) 1.0912(10) 0.7012(15) 0.018(4) Uiso 1 1 d . .
H22 H 0.020667 1.060392 0.748919 0.022 Uiso 1 1 d R U
H23 H 0.020919 1.078900 0.637297 0.022 Uiso 1 1 d R U
N11 N 0.0756(11) 0.5865(11) 0.7948(16) 0.029(5) Uiso 1 1 d . .
H24 H 0.092486 0.622643 0.831821 0.035 Uiso 1 1 calc R U
H25 H 0.089536 0.547462 0.827657 0.035 Uiso 1 1 calc R U
C4 C -0.1170(12) 0.3988(12) 0.8465(17) 0.019(5) Uiso 1 1 d . .
H26 H -0.119554 0.357350 0.889525 0.028 Uiso 1 1 calc R U
H27 H -0.164132 0.409037 0.818375 0.028 Uiso 1 1 calc R U
H28 H -0.100667 0.437467 0.888756 0.028 Uiso 1 1 calc R U
N12 N -0.0664(10) 0.3872(9) 0.7596(14) 0.016(4) Uiso 1 1 d . .
H29 H -0.023600 0.374872 0.786289 0.019 Uiso 1 1 calc R U
H30 H -0.082306 0.351719 0.720233 0.019 Uiso 1 1 calc R U
N13 N 0.4343(11) 0.6140(10) 0.7427(15) 0.026(5) Uiso 1 1 d . .
H31 H 0.420007 0.649502 0.783326 0.031 Uiso 1 1 calc R U
H32 H 0.476793 0.625378 0.714354 0.031 Uiso 1 1 calc R U
N14 N 0.4132(10) 0.2858(9) 0.7713(14) 0.017(4) Uiso 1 1 d . .
H14A H 0.440082 0.320163 0.744213 0.021 Uiso 1 1 calc R U
H14B H 0.378422 0.305597 0.809759 0.021 Uiso 1 1 calc R U
N15 N -0.0881(10) 0.7119(9) 0.7312(13) 0.013(4) Uiso 1 1 d . .
H33 H -0.061783 0.678345 0.761505 0.015 Uiso 1 1 calc R U
H34 H -0.121958 0.691378 0.691703 0.015 Uiso 1 1 calc R U
C5 C 0.6220(14) 0.7437(14) 0.819(2) 0.031(7) Uiso 1 1 d . .
H35 H 0.654940 0.709706 0.790717 0.047 Uiso 1 1 calc R U
H36 H 0.584395 0.720158 0.857838 0.047 Uiso 1 1 calc R U
H37 H 0.647788 0.774543 0.866197 0.047 Uiso 1 1 calc R U
N17 N -0.0428(12) 0.7535(12) 0.6656(17) 0.036(6) Uiso 1 1 d . .
H38 H -0.024599 0.727592 0.612956 0.043 Uiso 1 1 d R U
H39 H -0.069424 0.788156 0.637870 0.043 Uiso 1 1 d R U
C6 C -0.1071(13) 1.0886(13) 0.8107(18) 0.024(6) Uiso 1 1 d . .
H40 H -0.095752 1.044639 0.843724 0.035 Uiso 1 1 calc R U
H41 H -0.158715 1.093953 0.806500 0.035 Uiso 1 1 calc R U
H42 H -0.087042 1.126206 0.851835 0.035 Uiso 1 1 calc R U
N18 N -0.0030(10) 0.5894(10) 0.7949(15) 0.021(5) Uiso 1 1 d . .
H43 H -0.021091 0.551616 0.761921 0.025 Uiso 1 1 d R U
H44 H -0.019497 0.590068 0.861553 0.025 Uiso 1 1 d R U
N19 N 0.5550(11) 1.0508(9) 0.6902(14) 0.019(5) Uiso 1 1 d . .
H45 H 0.526776 1.062074 0.635029 0.023 Uiso 1 1 d R U
H46 H 0.597956 1.036085 0.665815 0.023 Uiso 1 1 d R U
N20 N 0.5457(10) 0.7431(10) 0.6621(15) 0.022(5) Uiso 1 1 d . .
H47 H 0.505677 0.729380 0.696346 0.026 Uiso 1 1 d R U
H48 H 0.532864 0.766928 0.604102 0.026 Uiso 1 1 d R U
C7 C 0.3786(14) 0.2463(13) 0.6817(19) 0.026(6) Uiso 1 1 d . .
H49 H 0.353680 0.206016 0.709186 0.040 Uiso 1 1 calc R U
H50 H 0.415263 0.231333 0.632876 0.040 Uiso 1 1 calc R U
H51 H 0.344695 0.276177 0.645940 0.040 Uiso 1 1 calc R U
N21 N 0.4566(11) 0.2456(11) 0.8381(16) 0.028(5) Uiso 1 1 d . .
H52 H 0.432344 0.210114 0.860518 0.034 Uiso 1 1 d R U
H53 H 0.499932 0.253420 0.858037 0.034 Uiso 1 1 d R U
C8 C 0.1082(14) 0.5878(13) 0.6905(19) 0.026(6) Uiso 1 1 d . .
H54 H 0.100006 0.543700 0.655984 0.039 Uiso 1 1 calc R U
H55 H 0.159291 0.595868 0.697056 0.039 Uiso 1 1 calc R U
H56 H 0.086762 0.624758 0.649517 0.039 Uiso 1 1 calc R U
C9 C 0.3822(13) 0.6033(13) 0.6597(18) 0.024(6) Uiso 1 1 d . .
H57 H 0.399022 0.567109 0.613049 0.036 Uiso 1 1 calc R U
H58 H 0.376155 0.646089 0.620576 0.036 Uiso 1 1 calc R U
H59 H 0.336658 0.589708 0.689934 0.036 Uiso 1 1 calc R U
N22 N -0.0565(12) 0.4491(11) 0.6913(16) 0.030(5) Uiso 1 1 d . .
H60 H -0.029324 0.437626 0.635522 0.036 Uiso 1 1 d R U
H61 H -0.099430 0.464571 0.668811 0.036 Uiso 1 1 d R U
N23 N 0.5034(10) 0.9104(10) 0.7956(15) 0.020(5) Uiso 1 1 d . .
H62 H 0.520918 0.948752 0.763597 0.024 Uiso 1 1 d R U
H63 H 0.519697 0.909346 0.862459 0.024 Uiso 1 1 d R U
N24 N 0.4431(12) 0.5508(11) 0.8084(17) 0.032(5) Uiso 1 1 d . .
H64 H 0.470393 0.560484 0.865181 0.038 Uiso 1 1 d R U
H65 H 0.399627 0.535809 0.830329 0.038 Uiso 1 1 d R U
C11 C 0.1204(14) 0.2517(13) 0.6817(19) 0.025(6) Uiso 1 1 d . .
H66 H 0.109091 0.227783 0.616843 0.038 Uiso 1 1 calc R U
H67 H 0.171948 0.253892 0.690370 0.038 Uiso 1 1 calc R U
H68 H 0.100931 0.298323 0.679335 0.038 Uiso 1 1 calc R U
C12 C -0.1240(15) 0.7556(14) 0.816(2) 0.035(7) Uiso 1 1 d . .
H69 H -0.156660 0.726843 0.855997 0.053 Uiso 1 1 calc R U
H70 H -0.150495 0.793241 0.783465 0.053 Uiso 1 1 calc R U
H71 H -0.087725 0.774638 0.862170 0.053 Uiso 1 1 calc R U
N16 N 0.0547(11) 0.9499(10) 0.8068(15) 0.021(5) Uiso 1 1 d . .
H72 H 0.032477 0.937247 0.866530 0.025 Uiso 1 1 d R U
H73 H 0.097908 0.968119 0.822590 0.025 Uiso 1 1 d R U
C10 C 0.1192(14) 0.9003(14) 0.655(2) 0.030(6) Uiso 1 1 d . .
H74 H 0.118543 0.861254 0.607030 0.044 Uiso 1 1 calc R U
H75 H 0.166608 0.904667 0.685557 0.044 Uiso 1 1 calc R U
H76 H 0.107375 0.942428 0.617338 0.044 Uiso 1 1 calc R U
N10 N 0.0650(9) 0.8885(9) 0.7406(13) 0.012(4) Uiso 1 1 d . .
H77 H 0.022843 0.876665 0.711608 0.015 Uiso 1 1 calc R U
H78 H 0.079596 0.852869 0.780846 0.015 Uiso 1 1 calc R U

loop_
_atom_site_aniso_label
_atom_site_aniso_U_11
_atom_site_aniso_U_22
_atom_site_aniso_U_33
_atom_site_aniso_U_23
_atom_site_aniso_U_13
_atom_site_aniso_U_12
Pb1 0.0183(5) 0.0070(4) 0.0107(4) -0.0019(4) 0.0017(4) -0.0008(4)
Pb2 0.0205(6) 0.0073(4) 0.0117(4) -0.0015(4) 0.0021(4) -0.0009(4)
Pb3 0.0187(5) 0.0080(4) 0.0106(4) -0.0023(4) 0.0012(4) -0.0011(4)
Pb4 0.0193(5) 0.0075(4) 0.0110(4) -0.0024(4) 0.0030(4) -0.0022(4)
Pb5 0.0199(6) 0.0084(5) 0.0111(4) -0.0029(4) 0.0027(4) -0.0013(4)
Pb6 0.0202(6) 0.0074(4) 0.0107(4) -0.0015(4) 0.0025(4) -0.0009(4)
I1 0.0192(9) 0.0073(7) 0.0145(7) -0.0016(6) 0.0016(6) 0.0006(6)
I2 0.0258(9) 0.0057(7) 0.0121(7) -0.0017(6) 0.0020(6) -0.0021(6)
I3 0.0284(10) 0.0067(7) 0.0166(8) -0.0007(6) 0.0041(7) -0.0008(7)
I4 0.0189(9) 0.0122(8) 0.0168(8) -0.0031(6) 0.0019(7) -0.0003(7)
I5 0.0270(10) 0.0050(7) 0.0183(8) -0.0017(6) 0.0003(7) -0.0001(7)
I6 0.0280(10) 0.0075(8) 0.0187(8) -0.0022(6) 0.0015(7) -0.0027(7)
I7 0.0200(9) 0.0142(8) 0.0163(8) -0.0010(6) 0.0019(7) -0.0021(7)
I8 0.0282(10) 0.0060(7) 0.0186(8) -0.0010(6) 0.0015(7) -0.0002(7)
I9 0.0212(10) 0.0140(8) 0.0196(8) -0.0021(7) 0.0033(7) 0.0003(7)
I10 0.0220(9) 0.0132(8) 0.0207(8) -0.0025(7) 0.0060(7) -0.0025(7)
I11 0.0216(10) 0.0128(8) 0.0211(8) -0.0024(7) 0.0020(7) -0.0017(7)
I12 0.0208(9) 0.0149(8) 0.0192(8) -0.0024(7) -0.0009(7) -0.0016(7)
I13 0.0181(9) 0.0148(8) 0.0157(8) -0.0017(6) 0.0017(7) -0.0001(7)
I14 0.0185(9) 0.0131(8) 0.0162(8) 0.0007(6) 0.0001(7) -0.0003(7)
I15 0.0394(11) 0.0172(8) 0.0086(7) -0.0040(6) 0.0016(7) -0.0018(7)
I16 0.0214(10) 0.0148(8) 0.0189(8) -0.0008(7) 0.0032(7) -0.0004(7)
I17 0.0369(11) 0.0167(8) 0.0082(7) 0.0000(6) 0.0019(7) 0.0023(7)
I18 0.0400(11) 0.0188(9) 0.0085(7) -0.0020(6) 0.0022(7) -0.0056(8)
I19 0.0230(10) 0.0145(8) 0.0179(8) -0.0024(7) -0.0021(7) 0.0000(7)
I20 0.0214(10) 0.0160(8) 0.0189(8) -0.0042(7) 0.0035(7) -0.0027(7)
I21 0.0202(9) 0.0144(8) 0.0190(8) -0.0008(7) -0.0003(7) -0.0003(7)
I22 0.0379(11) 0.0179(8) 0.0089(7) -0.0024(6) 0.0026(7) -0.0004(7)
I23 0.0560(13) 0.0206(9) 0.0067(7) -0.0027(7) 0.0029(8) -0.0015(8)
I24 0.0537(13) 0.0210(9) 0.0069(7) -0.0014(7) 0.0024(8) -0.0047(8)

loop_
_atom_type_symbol
_atom_type_description
_atom_type_scat_dispersion_real
_atom_type_scat_dispersion_imag
_atom_type_scat_source
C C 0.0033 0.0016 'International Tables Vol C Tables 4.2.6.8 and 6.1.1.4'
H H 0.0000 0.0000 'International Tables Vol C Tables 4.2.6.8 and 6.1.1.4'
N N 0.0061 0.0033 'International Tables Vol C Tables 4.2.6.8 and 6.1.1.4'
I I -0.4742 1.8119 'International Tables Vol C Tables 4.2.6.8 and 6.1.1.4'
Pb Pb -3.3944 10.1111 'International Tables Vol C Tables 4.2.6.8 and 6.1.1.4'

loop_
_geom_angle_atom_site_label_1
_geom_angle_atom_site_label_2
_geom_angle_atom_site_label_3
_geom_angle
_geom_angle_site_symmetry_1
_geom_angle_site_symmetry_3
I23 Pb1 I24 179.97(7) . 1_556
I23 Pb1 I3 87.91(4) . .
I24 Pb1 I3 92.12(5) 1_556 .
I23 Pb1 I5 87.82(5) . .
I24 Pb1 I5 92.15(5) 1_556 .
I3 Pb1 I5 175.73(5) . .
I23 Pb1 I13 86.95(5) . .
I24 Pb1 I13 93.04(5) 1_556 .
I3 Pb1 I13 88.35(5) . .
I5 Pb1 I13 91.47(4) . .
I23 Pb1 I14 87.07(5) . .
I24 Pb1 I14 92.94(5) 1_556 .
I3 Pb1 I14 91.45(4) . .
I5 Pb1 I14 88.29(5) . .
I13 Pb1 I14 174.01(5) . .
I10 Pb2 I15 93.90(5) . .
I10 Pb2 I5 92.17(4) . .
I15 Pb2 I5 94.98(5) . .
I10 Pb2 I2 88.99(5) . .
I15 Pb2 I2 97.36(4) . .
I5 Pb2 I2 167.50(5) . .
I10 Pb2 I22 88.48(5) . .
I15 Pb2 I22 177.16(6) . .
I5 Pb2 I22 83.37(4) . .
I2 Pb2 I22 84.22(4) . .
I10 Pb2 I16 178.44(5) . .
I15 Pb2 I16 87.40(5) . .
I5 Pb2 I16 86.85(4) . .
I2 Pb2 I16 91.71(4) . .
I22 Pb2 I16 90.19(5) . .
I12 Pb3 I17 93.89(5) . .
I12 Pb3 I3 92.12(5) . .
I17 Pb3 I3 95.00(4) . .
I12 Pb3 I2 89.02(5) . 1_545
I17 Pb3 I2 97.37(4) . 1_545
I3 Pb3 I2 167.48(5) . 1_545
I12 Pb3 I18 88.41(5) . .
I17 Pb3 I18 177.21(5) . .
I3 Pb3 I18 83.33(4) . .
I2 Pb3 I18 84.24(4) 1_545 .
I12 Pb3 I19 178.48(5) . .
I17 Pb3 I19 87.41(5) . .
I3 Pb3 I19 86.98(5) . .
I2 Pb3 I19 91.59(4) 1_545 .
I18 Pb3 I19 90.26(5) . .
I23 Pb4 I24 179.93(6) . .
I23 Pb4 I6 92.24(5) . .
I24 Pb4 I6 87.81(4) . .
I23 Pb4 I8 92.09(5) . .
I24 Pb4 I8 87.86(5) . .
I6 Pb4 I8 175.66(5) . .
I23 Pb4 I4 93.05(5) . .
I24 Pb4 I4 87.01(5) . .
I6 Pb4 I4 88.29(4) . .
I8 Pb4 I4 91.45(5) . .
I23 Pb4 I7 93.02(5) . .
I24 Pb4 I7 86.93(5) . .
I6 Pb4 I7 91.49(5) . .
I8 Pb4 I7 88.32(4) . .
I4 Pb4 I7 173.94(5) . .
I20 Pb5 I18 93.78(5) . .
I20 Pb5 I6 92.13(5) . .
I18 Pb5 I6 95.05(5) . .
I20 Pb5 I1 88.95(4) . 1_545
I18 Pb5 I1 97.40(5) . 1_545
I6 Pb5 I1 167.40(5) . 1_545
I20 Pb5 I17 88.46(5) . 1_554
I18 Pb5 I17 177.23(5) . 1_554
I6 Pb5 I17 83.22(4) . 1_554
I1 Pb5 I17 84.26(4) 1_545 1_554
I20 Pb5 I9 178.48(5) . .
I18 Pb5 I9 87.53(5) . .
I6 Pb5 I9 86.97(4) . .
I1 Pb5 I9 91.66(4) 1_545 .
I17 Pb5 I9 90.21(5) 1_554 .
I21 Pb6 I22 93.91(5) . .
I21 Pb6 I8 92.14(5) . .
I22 Pb6 I8 95.13(5) . .
I21 Pb6 I1 89.12(4) . .
I22 Pb6 I1 97.27(4) . .
I8 Pb6 I1 167.43(5) . .
I21 Pb6 I15 88.29(5) . 1_554
I22 Pb6 I15 177.35(5) . 1_554
I8 Pb6 I15 83.30(4) . 1_554
I1 Pb6 I15 84.23(4) . 1_554
I21 Pb6 I11 178.35(5) . .
I22 Pb6 I11 87.52(5) . .
I8 Pb6 I11 86.92(4) . .
I1 Pb6 I11 91.51(5) . .
I15 Pb6 I11 90.26(5) 1_554 .
Pb6 I1 Pb5 166.48(6) . 1_565
Pb2 I2 Pb3 166.52(6) . 1_565
Pb3 I3 Pb1 171.57(6) . .
Pb2 I5 Pb1 171.57(6) . .
Pb5 I6 Pb4 171.43(6) . .
Pb6 I8 Pb4 171.52(6) . .
Pb2 I15 Pb6 163.18(7) . 1_556
Pb3 I17 Pb5 163.36(7) . 1_556
Pb5 I18 Pb3 163.43(7) . .
Pb6 I22 Pb2 163.36(7) . .
Pb4 I23 Pb1 179.89(8) . .
Pb4 I24 Pb1 179.98(8) . 1_554
N2 C1 H1 109.5 . .
N2 C1 H2 109.5 . .
H1 C1 H2 109.5 . .
N2 C1 H3 109.5 . .
H1 C1 H3 109.5 . .
H2 C1 H3 109.5 . .
N23 N1 C3 117.0(17) . .
N23 N1 H1A 108.0 . .
C3 N1 H1A 108.0 . .
N23 N1 H1B 108.0 . .
C3 N1 H1B 108.0 . .
H1A N1 H1B 107.3 . .
N7 C2 H4 109.5 . .
N7 C2 H5 109.5 . .
H4 C2 H5 109.5 . .
N7 C2 H6 109.5 . .
H4 C2 H6 109.5 . .
H5 C2 H6 109.5 . .
N8 N2 C1 114.9(17) . .
N8 N2 H2A 108.5 . .
C1 N2 H2A 108.5 . .
N8 N2 H2B 108.5 . .
C1 N2 H2B 108.5 . .
H2A N2 H2B 107.5 . .
N9 N3 C6 114.4(18) . .
N9 N3 H7 108.7 . .
C6 N3 H7 108.7 . .
N9 N3 H8 108.7 . .
C6 N3 H8 108.7 . .
H7 N3 H8 107.6 . .
N6 N4 H9 109.2 . .
N6 N4 H10 109.1 . .
H9 N4 H10 109.0 . .
N20 N5 C5 110.9(17) . .
N20 N5 H11 109.5 . .
C5 N5 H11 109.5 . .
N20 N5 H12 109.5 . .
C5 N5 H12 109.5 . .
H11 N5 H12 108.1 . .
N1 C3 H13 109.5 . .
N1 C3 H14 109.5 . .
H13 C3 H14 109.5 . .
N1 C3 H15 109.5 . .
H13 C3 H15 109.5 . .
H14 C3 H15 109.5 . .
N4 N6 C11 113.9(18) . .
N4 N6 H16 108.8 . .
C11 N6 H16 108.8 . .
N4 N6 H17 108.8 . .
C11 N6 H17 108.8 . .
H16 N6 H17 107.7 . .
C2 N7 N19 112.6(17) . .
C2 N7 H18 109.1 . .
N19 N7 H18 109.1 . .
C2 N7 H19 109.1 . .
N19 N7 H19 109.1 . .
H18 N7 H19 107.8 . .
N2 N8 H20 109.0 . .
N2 N8 H21 110.0 . .
H20 N8 H21 109.4 . .
N3 N9 H22 108.8 . .
N3 N9 H23 111.9 . .
H22 N9 H23 108.1 . .
C8 N11 N18 114.5(19) . .
C8 N11 H24 108.6 . .
N18 N11 H24 108.6 . .
C8 N11 H25 108.6 . .
N18 N11 H25 108.6 . .
H24 N11 H25 107.6 . .
N12 C4 H26 109.5 . .
N12 C4 H27 109.5 . .
H26 C4 H27 109.5 . .
N12 C4 H28 109.5 . .
H26 C4 H28 109.5 . .
H27 C4 H28 109.5 . .
N22 N12 C4 113.5(18) . .
N22 N12 H29 108.9 . .
C4 N12 H29 108.9 . .
N22 N12 H30 108.9 . .
C4 N12 H30 108.9 . .
H29 N12 H30 107.7 . .
C9 N13 N24 111.7(18) . .
C9 N13 H31 109.3 . .
N24 N13 H31 109.3 . .
C9 N13 H32 109.3 . .
N24 N13 H32 109.3 . .
H31 N13 H32 107.9 . .
N21 N14 C7 115.1(18) . .
N21 N14 H14A 108.5 . .
C7 N14 H14A 108.5 . .
N21 N14 H14B 108.5 . .
C7 N14 H14B 108.5 . .
H14A N14 H14B 107.5 . .
N17 N15 C12 111.3(18) . .
N17 N15 H33 109.4 . .
C12 N15 H33 109.4 . .
N17 N15 H34 109.4 . .
C12 N15 H34 109.4 . .
H33 N15 H34 108.0 . .
N5 C5 H35 109.5 . .
N5 C5 H36 109.5 . .
H35 C5 H36 109.5 . .
N5 C5 H37 109.5 . .
H35 C5 H37 109.5 . .
H36 C5 H37 109.5 . .
N15 N17 H38 110.3 . .
N15 N17 H39 108.6 . .
H38 N17 H39 108.9 . .
N3 C6 H40 109.5 . .
N3 C6 H41 109.5 . .
H40 C6 H41 109.5 . .
N3 C6 H42 109.5 . .
H40 C6 H42 109.5 . .
H41 C6 H42 109.5 . .
N11 N18 H43 109.9 . .
N11 N18 H44 109.9 . .
H43 N18 H44 108.8 . .
N7 N19 H45 110.0 . .
N7 N19 H46 109.7 . .
H45 N19 H46 108.8 . .
N5 N20 H47 110.0 . .
N5 N20 H48 109.7 . .
H47 N20 H48 109.0 . .
N14 C7 H49 109.5 . .
N14 C7 H50 109.5 . .
H49 C7 H50 109.5 . .
N14 C7 H51 109.5 . .
H49 C7 H51 109.5 . .
H50 C7 H51 109.5 . .
N14 N21 H52 109.4 . .
N14 N21 H53 128.5 . .
H52 N21 H53 122.0 . .
N11 C8 H54 109.5 . .
N11 C8 H55 109.5 . .
H54 C8 H55 109.5 . .
N11 C8 H56 109.5 . .
H54 C8 H56 109.5 . .
H55 C8 H56 109.5 . .
N13 C9 H57 109.5 . .
N13 C9 H58 109.5 . .
H57 C9 H58 109.5 . .
N13 C9 H59 109.5 . .
H57 C9 H59 109.5 . .
H58 C9 H59 109.5 . .
N12 N22 H60 109.6 . .
N12 N22 H61 109.9 . .
H60 N22 H61 109.2 . .
N1 N23 H62 109.9 . .
N1 N23 H63 109.9 . .
H62 N23 H63 108.8 . .
N13 N24 H64 110.2 . .
N13 N24 H65 109.8 . .
H64 N24 H65 108.8 . .
N6 C11 H66 109.5 . .
N6 C11 H67 109.5 . .
H66 C11 H67 109.5 . .
N6 C11 H68 109.5 . .
H66 C11 H68 109.5 . .
H67 C11 H68 109.5 . .
N15 C12 H69 109.5 . .
N15 C12 H70 109.5 . .
H69 C12 H70 109.5 . .
N15 C12 H71 109.5 . .
H69 C12 H71 109.5 . .
H70 C12 H71 109.5 . .
N10 N16 H72 109.2 . .
N10 N16 H73 109.0 . .
H72 N16 H73 109.2 . .
N10 C10 H74 109.5 . .
N10 C10 H75 109.5 . .
H74 C10 H75 109.5 . .
N10 C10 H76 109.5 . .
H74 C10 H76 109.5 . .
H75 C10 H76 109.5 . .
N16 N10 H77 109.1 . .
C10 N10 H77 109.1 . .
N16 N10 H78 109.1 . .
C10 N10 H78 109.1 . .
H77 N10 H78 107.8 . .

loop_
_geom_bond_atom_site_label_1
_geom_bond_atom_site_label_2
_geom_bond_distance
_geom_bond_site_symmetry_2
Pb1 I23 3.1601(17) .
Pb1 I24 3.1604(17) 1_556
Pb1 I3 3.1733(16) .
Pb1 I5 3.1734(16) .
Pb1 I13 3.1847(18) .
Pb1 I14 3.1909(18) .
Pb2 I10 3.1016(19) .
Pb2 I15 3.1428(17) .
Pb2 I5 3.1668(16) .
Pb2 I2 3.2413(16) .
Pb2 I22 3.2470(17) .
Pb2 I16 3.2498(18) .
Pb3 I12 3.1012(18) .
Pb3 I17 3.1398(17) .
Pb3 I3 3.1615(16) .
Pb3 I2 3.2472(16) 1_545
Pb3 I18 3.2506(17) .
Pb3 I19 3.2506(18) .
Pb4 I23 3.1582(17) .
Pb4 I24 3.1592(17) .
Pb4 I6 3.1736(16) .
Pb4 I8 3.1776(16) .
Pb4 I4 3.1868(18) .
Pb4 I7 3.1882(18) .
Pb5 I20 3.0998(18) .
Pb5 I18 3.1350(17) .
Pb5 I6 3.1625(17) .
Pb5 I1 3.2454(16) 1_545
Pb5 I17 3.2483(17) 1_554
Pb5 I9 3.2501(18) .
Pb6 I21 3.1028(18) .
Pb6 I22 3.1376(17) .
Pb6 I8 3.1612(16) .
Pb6 I1 3.2444(17) .
Pb6 I15 3.2484(16) 1_554
Pb6 I11 3.2546(18) .
C1 N2 1.48(3) .
C1 H1 0.9600 .
C1 H2 0.9600 .
C1 H3 0.9600 .
N1 N23 1.44(2) .
N1 C3 1.44(3) .
N1 H1A 0.8900 .
N1 H1B 0.8900 .
C2 N7 1.47(3) .
C2 H4 0.9600 .
C2 H5 0.9600 .
C2 H6 0.9600 .
N2 N8 1.42(2) .
N2 H2A 0.8900 .
N2 H2B 0.8900 .
N3 N9 1.48(2) .
N3 C6 1.46(3) .
N3 H7 0.8900 .
N3 H8 0.8900 .
N4 N6 1.42(2) .
N4 H9 0.8941 .
N4 H10 0.8939 .
N5 N20 1.42(2) .
N5 C5 1.54(3) .
N5 H11 0.8900 .
N5 H12 0.8900 .
C3 H13 0.9600 .
C3 H14 0.9600 .
C3 H15 0.9600 .
N6 C11 1.48(3) .
N6 H16 0.8900 .
N6 H17 0.8900 .
N7 N19 1.50(2) .
N7 H18 0.8900 .
N7 H19 0.8900 .
N8 H20 0.8607 .
N8 H21 0.8607 .
N9 H22 0.8972 .
N9 H23 0.8993 .
N11 C8 1.45(3) .
N11 N18 1.45(3) .
N11 H24 0.8900 .
N11 H25 0.8900 .
C4 N12 1.46(3) .
C4 H26 0.9600 .
C4 H27 0.9600 .
C4 H28 0.9600 .
N12 N22 1.47(3) .
N12 H29 0.8900 .
N12 H30 0.8900 .
N13 C9 1.44(3) .
N13 N24 1.47(3) .
N13 H31 0.8900 .
N13 H32 0.8900 .
N14 N21 1.39(3) .
N14 C7 1.50(3) .
N14 H14A 0.8900 .
N14 H14B 0.8900 .
N15 N17 1.42(3) .
N15 C12 1.51(3) .
N15 H33 0.8900 .
N15 H34 0.8900 .
C5 H35 0.9600 .
C5 H36 0.9600 .
C5 H37 0.9600 .
N17 H38 0.8949 .
N17 H39 0.8943 .
C6 H40 0.9600 .
C6 H41 0.9600 .
C6 H42 0.9600 .
N18 H43 0.8960 .
N18 H44 0.8961 .
N19 H45 0.8962 .
N19 H46 0.8961 .
N20 H47 0.8953 .
N20 H48 0.8950 .
C7 H49 0.9600 .
C7 H50 0.9600 .
C7 H51 0.9600 .
N21 H52 0.8603 .
N21 H53 0.8513 .
C8 H54 0.9600 .
C8 H55 0.9600 .
C8 H56 0.9600 .
C9 H57 0.9600 .
C9 H58 0.9600 .
C9 H59 0.9600 .
N22 H60 0.8929 .
N22 H61 0.8927 .
N23 H62 0.8969 .
N23 H63 0.8971 .
N24 H64 0.8960 .
N24 H65 0.8956 .
C11 H66 0.9600 .
C11 H67 0.9600 .
C11 H68 0.9600 .
C12 H69 0.9600 .
C12 H70 0.9600 .
C12 H71 0.9600 .
N16 N10 1.45(2) .
N16 H72 0.8923 .
N16 H73 0.8926 .
C10 N10 1.49(3) .
C10 H74 0.9600 .
C10 H75 0.9600 .
C10 H76 0.9600 .
N10 H77 0.8900 .
N10 H78 0.8900 .

loop_
_geom_hbond_atom_site_label_D
_geom_hbond_atom_site_label_H
_geom_hbond_atom_site_label_A
_geom_hbond_distance_DH
_geom_hbond_distance_HA
_geom_hbond_distance_DA
_geom_hbond_angle_DHA
_geom_hbond_site_symmetry_A
_geom_hbond_publ_flag
N1 H1A I16 0.89 2.65 3.496(17) 158.7 . yes
N1 H1B I13 0.89 2.72 3.545(17) 155.5 . yes
N2 H2A I9 0.89 2.68 3.517(19) 156.7 2_666 yes
N2 H2B I7 0.89 2.68 3.513(18) 155.4 2_666 yes
N3 H7 I11 0.89 2.70 3.529(19) 155.5 2_576 yes
N3 H8 I4 0.89 2.68 3.50(2) 153.9 2_576 yes
N4 H9 I19 0.89 2.75 3.584(19) 155.3 . yes
N5 H11 N23 0.89 2.08 2.96(3) 169.7 . yes
N5 H12 I1 0.89 3.02 3.69(2) 133.8 2_676 yes
N5 H12 I15 0.89 3.15 3.684(17) 120.9 2_677 yes
N5 H12 I21 0.89 3.12 3.632(18) 118.4 2_676 yes
N6 H16 N9 0.89 2.05 2.94(2) 174.6 1_545 yes
N6 H17 I2 0.89 2.99 3.687(18) 136.6 1_545 yes
N7 H18 I7 0.89 2.76 3.603(19) 157.9 2_676 yes
N7 H19 I16 0.89 2.82 3.538(19) 138.5 . yes
N7 H19 N21 0.89 2.67 3.37(3) 136.1 1_565 yes
N8 H20 N24 0.86 2.33 3.17(3) 163.6 . yes
N8 H21 I9 0.86 2.91 3.697(18) 153.1 . yes
N9 H22 N16 0.90 2.32 3.15(3) 154.3 . yes
N9 H23 I11 0.90 2.80 3.685(19) 167.9 . yes
N11 H24 I14 0.89 2.75 3.57(2) 153.1 . yes
N11 H25 I19 0.89 2.63 3.48(2) 158.7 . yes
N12 H29 I19 0.89 2.84 3.545(18) 137.7 . yes
N12 H29 N4 0.89 2.68 3.38(3) 136.7 . yes
N12 H30 I4 0.89 2.77 3.608(17) 157.3 2_566 yes
N13 H31 I13 0.89 2.72 3.574(19) 160.4 . yes
N13 H32 I9 0.89 2.84 3.56(2) 139.3 2_666 yes
N13 H32 N20 0.89 2.66 3.37(3) 136.6 . yes
N14 H14A N8 0.89 2.08 2.96(2) 170.6 . yes
N14 H14B I2 0.89 3.04 3.712(19) 134.3 1_545 yes
N14 H14B I12 0.89 3.12 3.638(17) 119.5 . yes
N14 H14B I18 0.89 3.19 3.723(19) 120.5 . yes
N15 H33 N18 0.89 2.06 2.93(3) 165.6 . yes
N15 H34 I1 0.89 3.05 3.710(18) 132.2 2_576 yes
N15 H34 I17 0.89 3.14 3.667(16) 120.2 2_567 yes
N15 H34 I20 0.89 3.10 3.635(17) 120.9 2_566 yes
N17 H38 I4 0.89 2.98 3.67(2) 136.0 . yes
N17 H38 I20 0.89 3.12 3.76(2) 130.5 2_566 yes
N17 H39 I11 0.89 2.83 3.63(2) 148.7 2_576 yes
N18 H43 N22 0.90 2.25 3.14(3) 172.8 . yes
N18 H44 I19 0.90 2.84 3.726(19) 171.3 2_567 yes
N19 H45 I21 0.90 2.76 3.645(19) 169.8 . yes
N19 H46 I8 0.90 3.14 3.905(19) 144.6 2_676 yes
N19 H46 I21 0.90 3.08 3.509(18) 111.3 2_676 yes
N20 H47 N13 0.90 2.63 3.37(3) 139.9 . yes
N20 H48 I7 0.89 2.98 3.669(19) 135.4 . yes
N20 H48 I21 0.89 3.12 3.78(2) 132.9 2_676 yes
N21 H52 I16 0.86 2.81 3.60(2) 152.4 1_545 yes
N21 H53 I13 0.85 2.99 3.64(2) 134.9 2_667 yes
N22 H60 I20 0.89 2.80 3.68(2) 167.8 . yes
N22 H61 I6 0.89 3.13 3.88(2) 142.9 2_566 yes
N23 H62 N19 0.90 2.25 3.14(3) 174.1 . yes
N23 H63 I16 0.90 2.83 3.719(19) 170.6 2_677 yes
N24 H64 I12 0.90 2.80 3.68(2) 167.9 2_667 yes
N24 H65 I3 0.90 3.13 3.88(2) 143.4 . yes
N16 H72 I10 0.89 2.82 3.67(2) 159.9 2_577 yes
N16 H73 I5 0.89 3.23 3.927(19) 136.8 . yes
N10 H77 I11 0.89 2.79 3.518(18) 139.8 2_576 yes
N10 H77 N17 0.89 2.71 3.39(3) 134.5 . yes
N10 H78 I14 0.89 2.78 3.627(18) 160.1 . yes
